data_4344893
loop_
_publ_author_name
'Wu, Yun-Long'
'Guo, Fu-Sheng'
'Yang, Guo-Ping'
'Wang, Lu'
'Jin, Jun-Cheng'
'Zhou, Xiang'
'Zhang, Wen-Yan'
'Wang, Yao-Yu'

_publ_section_title
;
 Two Isostructural Metal-Organic Frameworks Directed by the Different
 Center Metal Ions, Exhibiting the Ferrimagnetic Behavior and Slow
 Magnetic Relaxation.
;
_journal_issue 13
_journal_name_full 'Inorganic chemistry'
_journal_page_first 6592
_journal_page_last 6596
_journal_paper_doi 10.1021/acs.inorgchem.6b00757
_journal_volume 55
_journal_year 2016
_chemical_formula_moiety 'C22 H20 Mn3 O14'
_chemical_formula_sum 'C22 H20 Mn3 O14'
_chemical_formula_weight 673.20
_chemical_name_systematic
; 
 ? 
;
_space_group_IT_number 14
_symmetry_cell_setting monoclinic
_symmetry_space_group_name_Hall '-P 2ybc'
_symmetry_space_group_name_H-M 'P 1 21/c 1'
_atom_sites_solution_hydrogens geom
_atom_sites_solution_primary direct
_atom_sites_solution_secondary difmap
_audit_creation_method SHELXL-97
_cell_angle_alpha 90.00
_cell_angle_beta 106.885(8)
_cell_angle_gamma 90.00
_cell_formula_units_Z 2
_cell_length_a 10.893(5)
_cell_length_b 6.618(3)
_cell_length_c 17.337(8)
_cell_measurement_reflns_used 1408
_cell_measurement_temperature 296(2)
_cell_measurement_theta_max 27.092
_cell_measurement_theta_min 2.455
_cell_volume 1195.9(9)
_computing_structure_refinement 'SHELXL-97 (Sheldrick, 1997)'
_computing_structure_solution 'SHELXS-97 (Sheldrick, 1990)'
_diffrn_ambient_temperature 296(2)
_diffrn_measured_fraction_theta_full 0.989
_diffrn_measured_fraction_theta_max 0.989
_diffrn_measurement_device_type \w
_diffrn_radiation_monochromator graphite
_diffrn_radiation_source 'fine-focus sealed tube'
_diffrn_radiation_type MoK\a
_diffrn_radiation_wavelength 0.71073
_diffrn_reflns_av_R_equivalents 0.0539
_diffrn_reflns_av_sigmaI/netI 0.0678
_diffrn_reflns_limit_h_max 12
_diffrn_reflns_limit_h_min -9
_diffrn_reflns_limit_k_max 6
_diffrn_reflns_limit_k_min -7
_diffrn_reflns_limit_l_max 15
_diffrn_reflns_limit_l_min -20
_diffrn_reflns_number 5613
_diffrn_reflns_theta_full 25.00
_diffrn_reflns_theta_max 25.00
_diffrn_reflns_theta_min 1.95
_exptl_absorpt_coefficient_mu 1.636
_exptl_absorpt_correction_T_max 0.8406
_exptl_absorpt_correction_T_min 0.6852
_exptl_absorpt_correction_type multi-scan
_exptl_absorpt_process_details sadabs
_exptl_crystal_colour colorless
_exptl_crystal_density_diffrn 1.869
_exptl_crystal_density_method 'not measured'
_exptl_crystal_description block
_exptl_crystal_F_000 678
_exptl_crystal_size_max 0.25
_exptl_crystal_size_mid 0.16
_exptl_crystal_size_min 0.11
_refine_diff_density_max 0.569
_refine_diff_density_min -0.649
_refine_diff_density_rms 0.157
_refine_ls_extinction_method none
_refine_ls_goodness_of_fit_ref 1.002
_refine_ls_hydrogen_treatment mixed
_refine_ls_matrix_type full
_refine_ls_number_parameters 190
_refine_ls_number_reflns 2075
_refine_ls_number_restraints 6
_refine_ls_restrained_S_all 1.000
_refine_ls_R_factor_all 0.0774
_refine_ls_R_factor_gt 0.0499
_refine_ls_shift/su_max 0.001
_refine_ls_shift/su_mean 0.000
_refine_ls_structure_factor_coef Fsqd
_refine_ls_weighting_details 'calc w=1/[\s^2^(Fo^2^)+(0.1200P)^2^+0.4000P] where P=(Fo^2^+2Fc^2^)/3'
_refine_ls_weighting_scheme calc
_refine_ls_wR_factor_gt 0.1428
_refine_ls_wR_factor_ref 0.1833
_reflns_number_gt 1447
_reflns_number_total 2075
_reflns_threshold_expression >2sigma(I)
_cod_data_source_file ic6b00757_si_002.cif
_cod_data_source_block 1
_cod_original_cell_volume 1196.0(9)
_cod_original_sg_symbol_H-M P2(1)/c
_cod_database_code 4344893

loop_
_symmetry_equiv_pos_as_xyz
'x, y, z'
'-x, y+1/2, -z+1/2'
'-x, -y, -z'
'x, -y-1/2, z-1/2'

loop_
_atom_site_label
_atom_site_type_symbol
_atom_site_fract_x
_atom_site_fract_y
_atom_site_fract_z
_atom_site_U_iso_or_equiv
_atom_site_adp_type
_atom_site_occupancy
_atom_site_symmetry_multiplicity
_atom_site_calc_flag
_atom_site_refinement_flags
Mn1 Mn 0.46859(8) 0.49677(10) 0.08739(5) 0.0183(3) Uani 1 1 d .
Mn2 Mn 0.5000 0.0000 0.0000 0.0138(4) Uani 1 2 d S
O1 O 0.2734(4) 0.3528(5) 0.0382(2) 0.0243(9) Uani 1 1 d .
O2 O 0.3485(3) 0.0385(5) 0.0601(2) 0.0216(9) Uani 1 1 d .
O3 O 0.3628(4) 0.1454(6) 0.3381(2) 0.0408(12) Uani 1 1 d .
O4 O 0.3599(5) 0.4544(6) 0.3862(2) 0.0413(13) Uani 1 1 d .
O7 O 0.5624(3) 0.3127(5) 0.0186(2) 0.0171(8) Uani 1 1 d .
H7 H 0.6545 0.3128 0.0467 0.021 Uiso 1 1 calc R
O6 O 0.5007(5) 0.2866(7) 0.1906(3) 0.0397(12) Uani 1 1 d D
O5 O 0.3457(4) 0.7025(6) 0.1420(2) 0.0304(10) Uani 1 1 d D
C1 C 0.2574(5) 0.1657(7) 0.0414(3) 0.0151(11) Uani 1 1 d .
C2 C 0.1236(5) 0.0818(8) 0.0222(3) 0.0178(12) Uani 1 1 d .
C3 C 0.0338(5) 0.1507(7) 0.0599(3) 0.0160(11) Uani 1 1 d .
C4 C 0.0721(5) 0.2979(7) 0.1283(3) 0.0153(11) Uani 1 1 d .
C5 C 0.1717(5) 0.2473(7) 0.1966(3) 0.0174(11) Uani 1 1 d .
H5 H 0.2111 0.1218 0.1990 0.021 Uiso 1 1 calc R
C6 C 0.2135(5) 0.3798(7) 0.2612(3) 0.0156(11) Uani 1 1 d .
C7 C 0.1536(5) 0.5685(8) 0.2564(3) 0.0210(12) Uani 1 1 d .
H7A H 0.1807 0.6595 0.2989 0.025 Uiso 1 1 calc R
C8 C 0.0544(6) 0.6209(8) 0.1891(3) 0.0290(14) Uani 1 1 d .
H8 H 0.0161 0.7474 0.1863 0.035 Uiso 1 1 calc R
C9 C 0.0114(6) 0.4837(7) 0.1252(3) 0.0240(13) Uani 1 1 d .
H9 H -0.0575 0.5170 0.0810 0.029 Uiso 1 1 calc R
C10 C 0.3226(5) 0.3220(8) 0.3345(3) 0.0168(11) Uani 1 1 d .
C17 C 0.0877(5) -0.0697(8) -0.0367(3) 0.0157(11) Uani 1 1 d .
H17 H 0.1481 -0.1169 -0.0608 0.019 Uiso 1 1 calc R
H6WA H 0.470(4) 0.172(4) 0.187(3) 0.019 Uiso 1 1 d D
H6WB H 0.568(3) 0.292(7) 0.227(3) 0.019 Uiso 1 1 d D
H5WA H 0.322(4) 0.796(6) 0.109(3) 0.019 Uiso 1 1 d D
H5WB H 0.282(3) 0.636(6) 0.144(3) 0.019 Uiso 1 1 d D

loop_
_atom_site_aniso_label
_atom_site_aniso_U_11
_atom_site_aniso_U_22
_atom_site_aniso_U_33
_atom_site_aniso_U_23
_atom_site_aniso_U_13
_atom_site_aniso_U_12
Mn1 0.0246(6) 0.0142(5) 0.0153(5) -0.0004(3) 0.0046(4) -0.0028(3)
Mn2 0.0170(7) 0.0115(6) 0.0116(6) 0.0015(4) 0.0019(5) 0.0004(4)
O1 0.023(2) 0.0167(19) 0.030(2) -0.0006(16) 0.0035(17) -0.0012(16)
O2 0.0096(19) 0.0183(17) 0.037(2) 0.0005(16) 0.0067(16) -0.0036(15)
O3 0.033(3) 0.037(2) 0.033(2) -0.0078(19) -0.020(2) 0.016(2)
O4 0.048(3) 0.028(2) 0.027(2) -0.0081(19) -0.023(2) 0.001(2)
O7 0.0138(19) 0.0178(17) 0.0161(18) 0.0000(14) -0.0013(14) 0.0010(15)
O6 0.046(3) 0.036(2) 0.029(2) 0.011(2) -0.001(2) -0.014(2)
O5 0.038(3) 0.027(2) 0.030(2) 0.0079(18) 0.0153(19) -0.0012(19)
C1 0.016(3) 0.021(3) 0.010(2) -0.0037(19) 0.006(2) -0.002(2)
C2 0.019(3) 0.019(3) 0.013(3) 0.000(2) 0.001(2) -0.002(2)
C3 0.018(3) 0.014(2) 0.014(2) -0.0012(19) 0.001(2) -0.002(2)
C4 0.013(3) 0.020(3) 0.013(2) -0.001(2) 0.0040(19) -0.003(2)
C5 0.019(3) 0.015(2) 0.018(3) -0.002(2) 0.006(2) 0.006(2)
C6 0.010(3) 0.021(3) 0.014(3) -0.001(2) 0.000(2) -0.004(2)
C7 0.028(3) 0.017(2) 0.019(3) -0.008(2) 0.008(2) -0.003(2)
C8 0.041(4) 0.021(3) 0.022(3) -0.004(2) 0.003(3) 0.010(3)
C9 0.023(3) 0.028(3) 0.015(3) -0.002(2) -0.005(2) 0.007(2)
C10 0.013(3) 0.022(3) 0.014(3) 0.001(2) 0.000(2) 0.001(2)
C17 0.014(3) 0.018(2) 0.012(3) -0.002(2) 0.000(2) 0.000(2)

loop_
_atom_type_symbol
_atom_type_description
_atom_type_scat_dispersion_real
_atom_type_scat_dispersion_imag
_atom_type_scat_source
C C 0.0033 0.0016 'International Tables Vol C Tables 4.2.6.8 and 6.1.1.4'
H H 0.0000 0.0000 'International Tables Vol C Tables 4.2.6.8 and 6.1.1.4'
O O 0.0106 0.0060 'International Tables Vol C Tables 4.2.6.8 and 6.1.1.4'
Mn Mn 0.3368 0.7283 'International Tables Vol C Tables 4.2.6.8 and 6.1.1.4'

loop_
_geom_angle_atom_site_label_1
_geom_angle_atom_site_label_2
_geom_angle_atom_site_label_3
_geom_angle
_geom_angle_site_symmetry_1
_geom_angle_site_symmetry_3
O3 Mn1 O7 97.52(17) 2_655 .
O3 Mn1 O7 97.94(15) 2_655 3_665
O7 Mn1 O7 80.93(14) . 3_665
O3 Mn1 O6 83.99(16) 2_655 .
O7 Mn1 O6 95.91(17) . .
O7 Mn1 O6 176.47(15) 3_665 .
O3 Mn1 O1 164.81(17) 2_655 .
O7 Mn1 O1 95.64(14) . .
O7 Mn1 O1 91.58(13) 3_665 .
O6 Mn1 O1 87.16(16) . .
O3 Mn1 O5 88.83(18) 2_655 .
O7 Mn1 O5 171.21(14) . .
O7 Mn1 O5 92.21(14) 3_665 .
O6 Mn1 O5 90.78(17) . .
O1 Mn1 O5 78.96(14) . .
O4 Mn2 O4 180.00(16) 2_645 4_565
O4 Mn2 O7 96.38(14) 2_645 3_655
O4 Mn2 O7 83.62(14) 4_565 3_655
O4 Mn2 O7 83.62(14) 2_645 .
O4 Mn2 O7 96.38(14) 4_565 .
O7 Mn2 O7 180.00(18) 3_655 .
O4 Mn2 O2 90.67(18) 2_645 .
O4 Mn2 O2 89.33(18) 4_565 .
O7 Mn2 O2 86.28(13) 3_655 .
O7 Mn2 O2 93.72(13) . .
O4 Mn2 O2 89.33(18) 2_645 3_655
O4 Mn2 O2 90.67(18) 4_565 3_655
O7 Mn2 O2 93.72(13) 3_655 3_655
O7 Mn2 O2 86.28(13) . 3_655
O2 Mn2 O2 180.00(16) . 3_655
C1 O1 Mn1 121.9(3) . .
C1 O2 Mn2 126.2(3) . .
C10 O3 Mn1 133.4(3) . 2_645
C10 O4 Mn2 140.1(4) . 2_655
Mn1 O7 Mn1 99.07(14) . 3_665
Mn1 O7 Mn2 116.18(17) . .
Mn1 O7 Mn2 117.54(15) 3_665 .
Mn1 O7 H7 107.8 . .
Mn1 O7 H7 107.8 3_665 .
Mn2 O7 H7 107.8 . .
Mn1 O6 H6WA 123(3) . .
Mn1 O6 H6WB 119(4) . .
H6WA O6 H6WB 111(3) . .
Mn1 O5 H5WA 105(4) . .
Mn1 O5 H5WB 107(4) . .
H5WA O5 H5WB 109(3) . .
O1 C1 O2 123.9(5) . .
O1 C1 C2 119.5(5) . .
O2 C1 C2 116.5(4) . .
C17 C2 C3 119.2(5) . .
C17 C2 C1 118.2(5) . .
C3 C2 C1 122.6(4) . .
C17 C3 C2 118.6(5) 3 .
C17 C3 C4 120.5(5) 3 .
C2 C3 C4 120.7(5) . .
C9 C4 C5 119.3(4) . .
C9 C4 C3 121.7(4) . .
C5 C4 C3 119.0(4) . .
C6 C5 C4 121.6(4) . .
C6 C5 H5 119.2 . .
C4 C5 H5 119.2 . .
C5 C6 C7 118.5(4) . .
C5 C6 C10 120.6(4) . .
C7 C6 C10 120.8(4) . .
C8 C7 C6 120.6(5) . .
C8 C7 H7A 119.7 . .
C6 C7 H7A 119.7 . .
C7 C8 C9 120.2(5) . .
C7 C8 H8 119.9 . .
C9 C8 H8 119.9 . .
C4 C9 C8 119.8(5) . .
C4 C9 H9 120.1 . .
C8 C9 H9 120.1 . .
O4 C10 O3 126.4(5) . .
O4 C10 C6 116.3(5) . .
O3 C10 C6 117.3(4) . .
C3 C17 C2 122.2(5) 3 .
C3 C17 H17 118.9 3 .
C2 C17 H17 118.9 . .

loop_
_geom_bond_atom_site_label_1
_geom_bond_atom_site_label_2
_geom_bond_distance
_geom_bond_site_symmetry_2
Mn1 O3 2.152(4) 2_655
Mn1 O7 2.159(4) .
Mn1 O7 2.172(3) 3_665
Mn1 O6 2.212(4) .
Mn1 O1 2.259(4) .
Mn1 O5 2.298(4) .
Mn2 O4 2.136(4) 2_645
Mn2 O4 2.136(4) 4_565
Mn2 O7 2.173(3) 3_655
Mn2 O7 2.173(3) .
Mn2 O2 2.208(4) .
Mn2 O2 2.208(4) 3_655
O1 C1 1.254(6) .
O2 C1 1.269(6) .
O3 C10 1.244(6) .
O3 Mn1 2.152(4) 2_645
O4 C10 1.234(6) .
O4 Mn2 2.136(4) 2_655
O7 Mn1 2.172(3) 3_665
O7 H7 0.9800 .
O6 H6WA 0.819(19) .
O6 H6WB 0.820(19) .
O5 H5WA 0.829(19) .
O5 H5WB 0.827(19) .
C1 C2 1.505(7) .
C2 C17 1.402(7) .
C2 C3 1.401(7) .
C3 C17 1.375(7) 3
C3 C4 1.498(7) .
C4 C9 1.390(7) .
C4 C5 1.394(7) .
C5 C6 1.391(7) .
C5 H5 0.9300 .
C6 C7 1.400(7) .
C6 C10 1.516(7) .
C7 C8 1.385(8) .
C7 H7A 0.9300 .
C8 C9 1.403(7) .
C8 H8 0.9300 .
C9 H9 0.9300 .
C17 C3 1.375(7) 3
C17 H17 0.9300 .

loop_
_geom_torsion_atom_site_label_1
_geom_torsion_atom_site_label_2
_geom_torsion_atom_site_label_3
_geom_torsion_atom_site_label_4
_geom_torsion
_geom_torsion_site_symmetry_1
_geom_torsion_site_symmetry_4
O3 Mn1 O1 C1 -95.5(6) 2_655 .
O7 Mn1 O1 C1 54.5(4) . .
O7 Mn1 O1 C1 135.5(4) 3_665 .
O6 Mn1 O1 C1 -41.2(4) . .
O5 Mn1 O1 C1 -132.5(4) . .
O4 Mn2 O2 C1 140.1(4) 2_645 .
O4 Mn2 O2 C1 -39.9(4) 4_565 .
O7 Mn2 O2 C1 -123.5(4) 3_655 .
O7 Mn2 O2 C1 56.5(4) . .
O2 Mn2 O2 C1 34(100) 3_655 .
O3 Mn1 O7 Mn1 -96.89(15) 2_655 3_665
O7 Mn1 O7 Mn1 0.0 3_665 3_665
O6 Mn1 O7 Mn1 178.42(15) . 3_665
O1 Mn1 O7 Mn1 90.70(14) . 3_665
O5 Mn1 O7 Mn1 39.1(10) . 3_665
O3 Mn1 O7 Mn2 136.23(17) 2_655 .
O7 Mn1 O7 Mn2 -126.9(2) 3_665 .
O6 Mn1 O7 Mn2 51.53(19) . .
O1 Mn1 O7 Mn2 -36.18(17) . .
O5 Mn1 O7 Mn2 -87.8(9) . .
O4 Mn2 O7 Mn1 -86.4(2) 2_645 .
O4 Mn2 O7 Mn1 93.6(2) 4_565 .
O7 Mn2 O7 Mn1 114(100) 3_655 .
O2 Mn2 O7 Mn1 3.85(17) . .
O2 Mn2 O7 Mn1 -176.15(17) 3_655 .
O4 Mn2 O7 Mn1 156.6(2) 2_645 3_665
O4 Mn2 O7 Mn1 -23.4(2) 4_565 3_665
O7 Mn2 O7 Mn1 -3(100) 3_655 3_665
O2 Mn2 O7 Mn1 -113.18(19) . 3_665
O2 Mn2 O7 Mn1 66.82(19) 3_655 3_665
Mn1 O1 C1 O2 -11.3(7) . .
Mn1 O1 C1 C2 168.7(3) . .
Mn2 O2 C1 O1 -56.5(6) . .
Mn2 O2 C1 C2 123.5(4) . .
O1 C1 C2 C17 126.4(5) . .
O2 C1 C2 C17 -53.7(6) . .
O1 C1 C2 C3 -52.8(7) . .
O2 C1 C2 C3 127.2(5) . .
C17 C2 C3 C17 -1.2(8) . 3
C1 C2 C3 C17 177.9(4) . 3
C17 C2 C3 C4 174.2(4) . .
C1 C2 C3 C4 -6.7(7) . .
C17 C3 C4 C9 -62.4(7) 3 .
C2 C3 C4 C9 122.3(6) . .
C17 C3 C4 C5 118.0(6) 3 .
C2 C3 C4 C5 -57.3(7) . .
C9 C4 C5 C6 -1.2(8) . .
C3 C4 C5 C6 178.4(5) . .
C4 C5 C6 C7 -0.3(8) . .
C4 C5 C6 C10 -179.6(5) . .
C5 C6 C7 C8 0.5(8) . .
C10 C6 C7 C8 179.7(5) . .
C6 C7 C8 C9 0.9(9) . .
C5 C4 C9 C8 2.6(8) . .
C3 C4 C9 C8 -177.0(5) . .
C7 C8 C9 C4 -2.5(9) . .
Mn2 O4 C10 O3 3.1(11) 2_655 .
Mn2 O4 C10 C6 -179.4(5) 2_655 .
Mn1 O3 C10 O4 -15.9(10) 2_645 .
Mn1 O3 C10 C6 166.6(4) 2_645 .
C5 C6 C10 O4 174.6(5) . .
C7 C6 C10 O4 -4.6(8) . .
C5 C6 C10 O3 -7.6(8) . .
C7 C6 C10 O3 173.2(5) . .
C3 C2 C17 C3 1.2(8) . 3
C1 C2 C17 C3 -177.9(4) . 3
